data_4076518
loop_
_publ_author_name
'Breitenfeld, Jan'
'Scopelliti, Rosario'
'Hu, Xile'

_publ_section_title
;
 Synthesis, Reactivity, and Catalytic Application of a Nickel Pincer
 Hydride Complex
;
_journal_issue 6
_journal_name_full Organometallics
_journal_page_first 2128
_journal_paper_doi 10.1021/om201279j
_journal_volume 31
_journal_year 2012
_chemical_formula_moiety 'C32 H40 N6 Ni'
_chemical_formula_sum 'C32 H40 N6 Ni'
_chemical_formula_weight 567.41
_chemical_name_systematic
; 
 ? 
;
_space_group_IT_number 14
_symmetry_cell_setting monoclinic
_symmetry_space_group_name_Hall '-P 2yn'
_symmetry_space_group_name_H-M 'P 1 21/n 1'
_atom_sites_solution_hydrogens geom
_atom_sites_solution_primary direct
_atom_sites_solution_secondary difmap
_audit_creation_method SHELXL-97
_cell_angle_alpha 90.00
_cell_angle_beta 93.517(18)
_cell_angle_gamma 90.00
_cell_formula_units_Z 4
_cell_length_a 12.066(3)
_cell_length_b 12.7657(18)
_cell_length_c 18.651(3)
_cell_measurement_reflns_used 207
_cell_measurement_temperature 100(2)
_cell_measurement_theta_max 22
_cell_measurement_theta_min 3
_cell_volume 2867.4(9)
_computing_cell_refinement 'Dirax/lsq (Duisenberg & Schreurs, 1989-2000)'
_computing_data_collection 'Collect (Bruker AXS BV, 1997-2004)'
_computing_data_reduction 'EvalCCD (Duisenberg & Schreurs, 1990-2000)'
_computing_molecular_graphics 'Bruker SHELXTL'
_computing_publication_material 'Bruker SHELXTL'
_computing_structure_refinement 'SHELXL-97 (Sheldrick, 1997)'
_computing_structure_solution 'SHELXS-97 (Sheldrick, 1990)'
_diffrn_ambient_temperature 100(2)
_diffrn_measured_fraction_theta_full 0.991
_diffrn_measured_fraction_theta_max 0.991
_diffrn_measurement_device_type 'Bruker APEX II CCD'
_diffrn_measurement_method 'phi and omega scans'
_diffrn_radiation_monochromator graphite
_diffrn_radiation_source 'fine-focus sealed tube'
_diffrn_radiation_type MoK\a
_diffrn_radiation_wavelength 0.71073
_diffrn_reflns_av_R_equivalents 0.0000
_diffrn_reflns_av_sigmaI/netI 0.0525
_diffrn_reflns_limit_h_max 15
_diffrn_reflns_limit_h_min -15
_diffrn_reflns_limit_k_max 16
_diffrn_reflns_limit_k_min -16
_diffrn_reflns_limit_l_max 24
_diffrn_reflns_limit_l_min -24
_diffrn_reflns_number 6570
_diffrn_reflns_theta_full 27.56
_diffrn_reflns_theta_max 27.56
_diffrn_reflns_theta_min 3.12
_exptl_absorpt_coefficient_mu 0.709
_exptl_absorpt_correction_T_max 0.7456
_exptl_absorpt_correction_T_min 0.6508
_exptl_absorpt_correction_type multi-scan
_exptl_absorpt_process_details 'SADABS 2008, Bruker AXS, 2008'
_exptl_crystal_colour red
_exptl_crystal_density_diffrn 1.314
_exptl_crystal_density_method 'not measured'
_exptl_crystal_description prismatic
_exptl_crystal_F_000 1208
_exptl_crystal_size_max 0.39
_exptl_crystal_size_mid 0.16
_exptl_crystal_size_min 0.14
_refine_diff_density_max 1.651
_refine_diff_density_min -1.771
_refine_diff_density_rms 0.181
_refine_ls_extinction_method none
_refine_ls_goodness_of_fit_ref 1.194
_refine_ls_hydrogen_treatment constr
_refine_ls_matrix_type full
_refine_ls_number_parameters 354
_refine_ls_number_reflns 6570
_refine_ls_number_restraints 0
_refine_ls_restrained_S_all 1.194
_refine_ls_R_factor_all 0.1115
_refine_ls_R_factor_gt 0.0855
_refine_ls_shift/su_max 0.000
_refine_ls_shift/su_mean 0.000
_refine_ls_structure_factor_coef Fsqd
_refine_ls_weighting_details 'calc w=1/[\s^2^(Fo^2^)+(0.0000P)^2^+28.9290P] where P=(Fo^2^+2Fc^2^)/3'
_refine_ls_weighting_scheme calc
_refine_ls_wR_factor_gt 0.2316
_refine_ls_wR_factor_ref 0.2446
_reflns_number_gt 5096
_reflns_number_total 6570
_reflns_threshold_expression >2sigma(I)
_cod_data_source_file om201279j_si_002.cif
_cod_data_source_block jbiv64
_cod_depositor_comments
;
The following automatic conversions were performed:

'_symmetry_cell_setting' value 'Monoclinic' changed to 'monoclinic'
according to /home/saulius/struct/CIF-dictionaries/cif_core.dic
dictionary named 'cif_core.dic' version 2.4.1 from 2010-06-29.

Automatic conversion script
Id: cif_fix_values 1715 2011-07-08 13:25:40Z adriana 
;
_cod_original_sg_symbol_H-M 'P 21/n'
_cod_database_code 4076518

loop_
_symmetry_equiv_pos_as_xyz
'x, y, z'
'-x+1/2, y+1/2, -z+1/2'
'-x, -y, -z'
'x-1/2, -y-1/2, z-1/2'

loop_
_atom_site_label
_atom_site_type_symbol
_atom_site_fract_x
_atom_site_fract_y
_atom_site_fract_z
_atom_site_U_iso_or_equiv
_atom_site_adp_type
_atom_site_occupancy
_atom_site_symmetry_multiplicity
_atom_site_calc_flag
_atom_site_refinement_flags
Ni1 Ni 0.23179(7) 0.29820(6) 0.05181(4) 0.0097(2) Uani 1 1 d .
N1 N 0.1685(4) 0.1622(5) -0.0050(3) 0.0129(11) Uani 1 1 d .
N2 N 0.1806(5) 0.3603(4) -0.0424(3) 0.0138(11) Uani 1 1 d .
N3 N 0.1843(4) 0.4574(4) 0.0839(3) 0.0119(11) Uani 1 1 d .
N4 N 0.0621(4) 0.1929(5) 0.1971(3) 0.0141(11) Uani 1 1 d .
N5 N 0.2801(5) 0.2303(5) 0.1466(3) 0.0162(12) Uani 1 1 d .
N6 N 0.4029(4) 0.2882(5) 0.0355(3) 0.0141(11) Uani 1 1 d .
C1 C 0.1681(5) 0.1833(5) -0.0815(3) 0.0123(13) Uani 1 1 d .
C2 C 0.1616(6) 0.1052(6) -0.1335(4) 0.0174(14) Uani 1 1 d .
H2 H 0.1655 0.0337 -0.1195 0.021 Uiso 1 1 calc R
C3 C 0.1493(6) 0.1319(6) -0.2068(4) 0.0176(14) Uani 1 1 d .
H3 H 0.1492 0.0793 -0.2428 0.021 Uiso 1 1 calc R
C4 C 0.1373(6) 0.2363(6) -0.2253(4) 0.0191(15) Uani 1 1 d .
H4 H 0.1234 0.2543 -0.2745 0.023 Uiso 1 1 calc R
C5 C 0.1450(6) 0.3158(6) -0.1745(4) 0.0174(14) Uani 1 1 d .
H5 H 0.1354 0.3867 -0.1891 0.021 Uiso 1 1 calc R
C6 C 0.1669(5) 0.2916(6) -0.1011(3) 0.0141(13) Uani 1 1 d .
C7 C 0.1993(5) 0.4674(5) -0.0471(3) 0.0134(13) Uani 1 1 d .
C8 C 0.2231(6) 0.5279(6) -0.1072(4) 0.0163(14) Uani 1 1 d .
H8 H 0.2306 0.4942 -0.1520 0.020 Uiso 1 1 calc R
C9 C 0.2361(6) 0.6364(6) -0.1024(4) 0.0180(14) Uani 1 1 d .
H9 H 0.2520 0.6752 -0.1440 0.022 Uiso 1 1 calc R
C10 C 0.2262(6) 0.6884(6) -0.0378(4) 0.0202(14) Uani 1 1 d .
H10 H 0.2318 0.7626 -0.0354 0.024 Uiso 1 1 calc R
C11 C 0.2079(5) 0.6299(5) 0.0236(4) 0.0157(13) Uani 1 1 d .
H11 H 0.2022 0.6644 0.0684 0.019 Uiso 1 1 calc R
C12 C 0.1980(5) 0.5214(5) 0.0195(3) 0.0120(12) Uani 1 1 d .
C13 C 0.0502(6) 0.1665(6) 0.0154(4) 0.0187(14) Uani 1 1 d .
H13A H 0.0156 0.2313 -0.0032 0.028 Uiso 1 1 calc R
H13B H 0.0483 0.1651 0.0678 0.028 Uiso 1 1 calc R
H13C H 0.0095 0.1061 -0.0052 0.028 Uiso 1 1 calc R
C14 C 0.2174(6) 0.0588(5) 0.0170(4) 0.0186(14) Uani 1 1 d .
H14A H 0.1735 0.0024 -0.0064 0.028 Uiso 1 1 calc R
H14B H 0.2168 0.0512 0.0692 0.028 Uiso 1 1 calc R
H14C H 0.2940 0.0549 0.0026 0.028 Uiso 1 1 calc R
C15 C 0.0639(5) 0.4437(6) 0.0953(4) 0.0181(14) Uani 1 1 d .
H15A H 0.0307 0.5121 0.1043 0.027 Uiso 1 1 calc R
H15B H 0.0553 0.3978 0.1367 0.027 Uiso 1 1 calc R
H15C H 0.0267 0.4123 0.0523 0.027 Uiso 1 1 calc R
C16 C 0.2378(6) 0.5054(5) 0.1497(4) 0.0179(14) Uani 1 1 d .
H16A H 0.3145 0.5245 0.1410 0.027 Uiso 1 1 calc R
H16B H 0.2377 0.4551 0.1894 0.027 Uiso 1 1 calc R
H16C H 0.1965 0.5683 0.1622 0.027 Uiso 1 1 calc R
C17 C 0.1433(5) 0.2476(5) 0.2420(4) 0.0137(13) Uani 1 1 d .
C18 C 0.1209(6) 0.2896(5) 0.3087(4) 0.0173(13) Uani 1 1 d .
H18 H 0.0469 0.2870 0.3232 0.021 Uiso 1 1 calc R
C19 C 0.2018(7) 0.3349(6) 0.3546(4) 0.0220(16) Uani 1 1 d .
H19 H 0.1832 0.3647 0.3990 0.026 Uiso 1 1 calc R
C20 C 0.3106(6) 0.3359(5) 0.3344(4) 0.0179(14) Uani 1 1 d .
H20 H 0.3681 0.3626 0.3664 0.021 Uiso 1 1 calc R
C21 C 0.3356(6) 0.2977(5) 0.2669(4) 0.0158(13) Uani 1 1 d .
H21 H 0.4103 0.3000 0.2537 0.019 Uiso 1 1 calc R
C22 C 0.2531(5) 0.2557(5) 0.2179(3) 0.0129(13) Uani 1 1 d .
C23 C 0.3794(5) 0.1776(5) 0.1404(3) 0.0109(12) Uani 1 1 d .
C24 C 0.4202(6) 0.0967(6) 0.1869(4) 0.0175(14) Uani 1 1 d .
H24 H 0.3818 0.0815 0.2286 0.021 Uiso 1 1 calc R
C25 C 0.5137(6) 0.0393(6) 0.1736(4) 0.0191(14) Uani 1 1 d .
H25 H 0.5391 -0.0138 0.2064 0.023 Uiso 1 1 calc R
C26 C 0.5712(6) 0.0588(6) 0.1122(4) 0.0222(15) Uani 1 1 d .
H26 H 0.6347 0.0184 0.1025 0.027 Uiso 1 1 calc R
C27 C 0.5342(6) 0.1387(6) 0.0649(4) 0.0187(14) Uani 1 1 d .
H27 H 0.5727 0.1525 0.0230 0.022 Uiso 1 1 calc R
C28 C 0.4413(5) 0.1977(5) 0.0792(3) 0.0115(12) Uani 1 1 d .
C29 C -0.0542(6) 0.2087(7) 0.2144(4) 0.0246(16) Uani 1 1 d .
H29A H -0.0666 0.1757 0.2607 0.037 Uiso 1 1 calc R
H29B H -0.1037 0.1770 0.1769 0.037 Uiso 1 1 calc R
H29C H -0.0697 0.2839 0.2173 0.037 Uiso 1 1 calc R
C30 C 0.0849(6) 0.0798(6) 0.1961(4) 0.0199(15) Uani 1 1 d .
H30A H 0.1635 0.0682 0.1881 0.030 Uiso 1 1 calc R
H30B H 0.0388 0.0468 0.1573 0.030 Uiso 1 1 calc R
H30C H 0.0676 0.0489 0.2422 0.030 Uiso 1 1 calc R
C31 C 0.4559(6) 0.3849(6) 0.0672(4) 0.0188(14) Uani 1 1 d .
H31A H 0.4425 0.3887 0.1184 0.028 Uiso 1 1 calc R
H31B H 0.4240 0.4467 0.0426 0.028 Uiso 1 1 calc R
H31C H 0.5361 0.3827 0.0613 0.028 Uiso 1 1 calc R
C32 C 0.4320(6) 0.2795(7) -0.0407(4) 0.0235(16) Uani 1 1 d .
H32A H 0.5129 0.2815 -0.0429 0.035 Uiso 1 1 calc R
H32B H 0.3988 0.3380 -0.0684 0.035 Uiso 1 1 calc R
H32C H 0.4036 0.2132 -0.0608 0.035 Uiso 1 1 calc R

loop_
_atom_site_aniso_label
_atom_site_aniso_U_11
_atom_site_aniso_U_22
_atom_site_aniso_U_33
_atom_site_aniso_U_23
_atom_site_aniso_U_13
_atom_site_aniso_U_12
Ni1 0.0093(4) 0.0119(4) 0.0078(4) -0.0003(3) -0.0002(3) 0.0001(3)
N1 0.005(2) 0.026(3) 0.008(2) -0.006(2) -0.0006(19) -0.002(2)
N2 0.020(3) 0.013(3) 0.008(2) 0.000(2) -0.002(2) 0.002(2)
N3 0.015(3) 0.013(3) 0.008(2) 0.000(2) 0.000(2) 0.001(2)
N4 0.009(2) 0.017(3) 0.016(3) 0.001(2) 0.001(2) 0.002(2)
N5 0.011(3) 0.018(3) 0.020(3) 0.005(2) -0.004(2) -0.006(2)
N6 0.009(2) 0.017(3) 0.017(3) 0.003(2) 0.003(2) 0.001(2)
C1 0.006(3) 0.018(3) 0.013(3) 0.000(3) 0.000(2) -0.001(2)
C2 0.015(3) 0.017(3) 0.020(3) -0.004(3) -0.003(3) -0.001(3)
C3 0.014(3) 0.025(4) 0.014(3) -0.007(3) 0.001(2) 0.001(3)
C4 0.016(3) 0.026(4) 0.016(3) -0.004(3) 0.002(3) 0.009(3)
C5 0.021(3) 0.020(4) 0.011(3) 0.001(3) 0.000(3) 0.002(3)
C6 0.008(3) 0.021(3) 0.012(3) -0.007(3) -0.002(2) 0.005(3)
C7 0.008(3) 0.018(3) 0.014(3) 0.001(3) -0.001(2) 0.003(2)
C8 0.016(3) 0.022(3) 0.010(3) 0.001(3) 0.001(2) -0.002(3)
C9 0.018(3) 0.017(3) 0.019(3) 0.009(3) 0.000(3) -0.001(3)
C10 0.021(3) 0.015(3) 0.024(4) 0.001(3) -0.002(3) -0.003(3)
C11 0.012(3) 0.018(3) 0.017(3) 0.001(3) -0.004(2) -0.002(3)
C12 0.007(3) 0.019(3) 0.010(3) 0.004(2) 0.000(2) 0.001(2)
C13 0.015(3) 0.021(3) 0.020(3) -0.002(3) 0.002(3) 0.000(3)
C14 0.023(4) 0.017(3) 0.016(3) -0.001(3) -0.004(3) 0.000(3)
C15 0.014(3) 0.023(4) 0.018(3) 0.002(3) 0.006(3) 0.002(3)
C16 0.027(4) 0.015(3) 0.011(3) -0.003(3) -0.004(3) 0.002(3)
C17 0.013(3) 0.011(3) 0.017(3) 0.005(3) 0.000(2) 0.000(2)
C18 0.020(3) 0.017(3) 0.016(3) 0.005(3) 0.007(3) 0.004(3)
C19 0.040(4) 0.015(3) 0.012(3) -0.003(3) 0.005(3) 0.002(3)
C20 0.025(4) 0.011(3) 0.017(3) 0.003(3) -0.003(3) -0.001(3)
C21 0.019(3) 0.012(3) 0.016(3) -0.002(3) -0.001(3) 0.000(3)
C22 0.013(3) 0.011(3) 0.015(3) 0.007(3) 0.002(2) 0.000(2)
C23 0.009(3) 0.017(3) 0.006(3) 0.001(2) -0.002(2) 0.000(2)
C24 0.019(3) 0.021(3) 0.012(3) 0.001(3) -0.001(3) 0.001(3)
C25 0.020(3) 0.015(3) 0.022(4) 0.001(3) -0.003(3) 0.004(3)
C26 0.016(3) 0.028(4) 0.023(4) -0.005(3) 0.004(3) 0.008(3)
C27 0.016(3) 0.023(4) 0.018(3) -0.001(3) 0.003(3) 0.002(3)
C28 0.013(3) 0.011(3) 0.010(3) 0.000(2) 0.004(2) -0.002(2)
C29 0.014(3) 0.031(4) 0.029(4) 0.003(3) 0.003(3) 0.001(3)
C30 0.019(3) 0.020(3) 0.021(4) 0.002(3) 0.001(3) -0.002(3)
C31 0.016(3) 0.020(3) 0.020(3) 0.002(3) -0.001(3) -0.004(3)
C32 0.017(3) 0.039(5) 0.014(3) 0.005(3) 0.002(3) 0.005(3)

loop_
_atom_type_symbol
_atom_type_description
_atom_type_scat_dispersion_real
_atom_type_scat_dispersion_imag
_atom_type_scat_source
C C 0.0033 0.0016 'International Tables Vol C Tables 4.2.6.8 and 6.1.1.4'
H H 0.0000 0.0000 'International Tables Vol C Tables 4.2.6.8 and 6.1.1.4'
N N 0.0061 0.0033 'International Tables Vol C Tables 4.2.6.8 and 6.1.1.4'
Ni Ni 0.3393 1.1124 'International Tables Vol C Tables 4.2.6.8 and 6.1.1.4'

loop_
_geom_angle_atom_site_label_1
_geom_angle_atom_site_label_2
_geom_angle_atom_site_label_3
_geom_angle
N2 Ni1 N5 177.8(2)
N2 Ni1 N6 98.6(2)
N5 Ni1 N6 82.4(2)
N2 Ni1 N1 78.7(2)
N5 Ni1 N1 99.2(2)
N6 Ni1 N1 101.6(2)
N2 Ni1 N3 78.5(2)
N5 Ni1 N3 102.9(2)
N6 Ni1 N3 111.6(2)
N1 Ni1 N3 142.0(2)
C1 N1 C14 114.3(5)
C1 N1 C13 107.2(5)
C14 N1 C13 109.2(5)
C1 N1 Ni1 108.3(4)
C14 N1 Ni1 117.1(4)
C13 N1 Ni1 99.2(4)
C7 N2 C6 125.3(6)
C7 N2 Ni1 113.9(4)
C6 N2 Ni1 117.0(4)
C12 N3 C16 112.4(5)
C12 N3 C15 109.9(5)
C16 N3 C15 108.0(5)
C12 N3 Ni1 104.2(4)
C16 N3 Ni1 119.9(4)
C15 N3 Ni1 101.7(4)
C17 N4 C30 111.3(5)
C17 N4 C29 115.6(6)
C30 N4 C29 108.6(6)
C23 N5 C22 115.9(5)
C23 N5 Ni1 109.8(4)
C22 N5 Ni1 130.4(5)
C28 N6 C32 112.6(5)
C28 N6 C31 108.5(5)
C32 N6 C31 108.6(5)
C28 N6 Ni1 104.2(4)
C32 N6 Ni1 115.7(4)
C31 N6 Ni1 107.0(4)
C2 C1 C6 121.2(6)
C2 C1 N1 123.3(6)
C6 C1 N1 115.4(6)
C1 C2 C3 120.1(7)
C1 C2 H2 120.0
C3 C2 H2 120.0
C4 C3 C2 118.7(6)
C4 C3 H3 120.7
C2 C3 H3 120.7
C3 C4 C5 122.2(7)
C3 C4 H4 118.9
C5 C4 H4 118.9
C4 C5 C6 120.2(7)
C4 C5 H5 119.9
C6 C5 H5 119.9
N2 C6 C5 128.7(6)
N2 C6 C1 114.0(6)
C5 C6 C1 117.2(6)
N2 C7 C8 129.3(6)
N2 C7 C12 114.3(6)
C8 C7 C12 116.4(6)
C9 C8 C7 121.5(6)
C9 C8 H8 119.3
C7 C8 H8 119.3
C10 C9 C8 121.0(6)
C10 C9 H9 119.5
C8 C9 H9 119.5
C9 C10 C11 118.9(6)
C9 C10 H10 120.6
C11 C10 H10 120.6
C12 C11 C10 120.3(6)
C12 C11 H11 119.8
C10 C11 H11 119.8
C11 C12 C7 121.6(6)
C11 C12 N3 121.5(6)
C7 C12 N3 116.9(6)
N1 C13 H13A 109.5
N1 C13 H13B 109.5
H13A C13 H13B 109.5
N1 C13 H13C 109.5
H13A C13 H13C 109.5
H13B C13 H13C 109.5
N1 C14 H14A 109.5
N1 C14 H14B 109.5
H14A C14 H14B 109.5
N1 C14 H14C 109.5
H14A C14 H14C 109.5
H14B C14 H14C 109.5
N3 C15 H15A 109.5
N3 C15 H15B 109.5
H15A C15 H15B 109.5
N3 C15 H15C 109.5
H15A C15 H15C 109.5
H15B C15 H15C 109.5
N3 C16 H16A 109.5
N3 C16 H16B 109.5
H16A C16 H16B 109.5
N3 C16 H16C 109.5
H16A C16 H16C 109.5
H16B C16 H16C 109.5
C18 C17 C22 119.2(6)
C18 C17 N4 123.1(6)
C22 C17 N4 117.7(6)
C19 C18 C17 123.0(6)
C19 C18 H18 118.5
C17 C18 H18 118.5
C18 C19 C20 118.6(6)
C18 C19 H19 120.7
C20 C19 H19 120.7
C19 C20 C21 120.0(7)
C19 C20 H20 120.0
C21 C20 H20 120.0
C20 C21 C22 122.1(6)
C20 C21 H21 119.0
C22 C21 H21 119.0
C21 C22 N5 119.8(6)
C21 C22 C17 116.9(6)
N5 C22 C17 123.2(6)
N5 C23 C24 124.9(6)
N5 C23 C28 118.6(6)
C24 C23 C28 116.2(6)
C25 C24 C23 122.4(6)
C25 C24 H24 118.8
C23 C24 H24 118.8
C24 C25 C26 120.2(7)
C24 C25 H25 119.9
C26 C25 H25 119.9
C25 C26 C27 119.4(6)
C25 C26 H26 120.3
C27 C26 H26 120.3
C28 C27 C26 120.2(6)
C28 C27 H27 119.9
C26 C27 H27 119.9
C27 C28 C23 121.6(6)
C27 C28 N6 123.4(6)
C23 C28 N6 114.9(5)
N4 C29 H29A 109.5
N4 C29 H29B 109.5
H29A C29 H29B 109.5
N4 C29 H29C 109.5
H29A C29 H29C 109.5
H29B C29 H29C 109.5
N4 C30 H30A 109.5
N4 C30 H30B 109.5
H30A C30 H30B 109.5
N4 C30 H30C 109.5
H30A C30 H30C 109.5
H30B C30 H30C 109.5
N6 C31 H31A 109.5
N6 C31 H31B 109.5
H31A C31 H31B 109.5
N6 C31 H31C 109.5
H31A C31 H31C 109.5
H31B C31 H31C 109.5
N6 C32 H32A 109.5
N6 C32 H32B 109.5
H32A C32 H32B 109.5
N6 C32 H32C 109.5
H32A C32 H32C 109.5
H32B C32 H32C 109.5

loop_
_geom_bond_atom_site_label_1
_geom_bond_atom_site_label_2
_geom_bond_distance
Ni1 N2 1.991(5)
Ni1 N5 2.023(6)
Ni1 N6 2.109(5)
Ni1 N1 2.150(6)
Ni1 N3 2.204(5)
N1 C1 1.453(8)
N1 C14 1.493(9)
N1 C13 1.500(8)
N2 C7 1.389(9)
N2 C6 1.404(8)
N3 C12 1.471(8)
N3 C16 1.483(8)
N3 C15 1.490(8)
N4 C17 1.432(9)
N4 C30 1.471(9)
N4 C29 1.473(8)
N5 C23 1.385(8)
N5 C22 1.424(9)
N6 C28 1.472(8)
N6 C32 1.489(9)
N6 C31 1.495(9)
C1 C2 1.389(9)
C1 C6 1.429(9)
C2 C3 1.409(10)
C2 H2 0.9500
C3 C4 1.382(10)
C3 H3 0.9500
C4 C5 1.388(10)
C4 H4 0.9500
C5 C6 1.413(9)
C5 H5 0.9500
C7 C8 1.404(9)
C7 C12 1.422(9)
C8 C9 1.397(10)
C8 H8 0.9500
C9 C10 1.387(10)
C9 H9 0.9500
C10 C11 1.396(10)
C10 H10 0.9500
C11 C12 1.393(9)
C11 H11 0.9500
C13 H13A 0.9800
C13 H13B 0.9800
C13 H13C 0.9800
C14 H14A 0.9800
C14 H14B 0.9800
C14 H14C 0.9800
C15 H15A 0.9800
C15 H15B 0.9800
C15 H15C 0.9800
C16 H16A 0.9800
C16 H16B 0.9800
C16 H16C 0.9800
C17 C18 1.395(9)
C17 C22 1.429(9)
C18 C19 1.385(10)
C18 H18 0.9500
C19 C20 1.388(10)
C19 H19 0.9500
C20 C21 1.401(10)
C20 H20 0.9500
C21 C22 1.416(9)
C21 H21 0.9500
C23 C24 1.416(9)
C23 C28 1.427(8)
C24 C25 1.381(10)
C24 H24 0.9500
C25 C26 1.398(10)
C25 H25 0.9500
C26 C27 1.403(10)
C26 H26 0.9500
C27 C28 1.389(9)
C27 H27 0.9500
C29 H29A 0.9800
C29 H29B 0.9800
C29 H29C 0.9800
C30 H30A 0.9800
C30 H30B 0.9800
C30 H30C 0.9800
C31 H31A 0.9800
C31 H31B 0.9800
C31 H31C 0.9800
C32 H32A 0.9800
C32 H32B 0.9800
C32 H32C 0.9800

loop_
_geom_torsion_atom_site_label_1
_geom_torsion_atom_site_label_2
_geom_torsion_atom_site_label_3
_geom_torsion_atom_site_label_4
_geom_torsion
N2 Ni1 N1 C1 22.2(4)
N5 Ni1 N1 C1 -158.5(4)
N6 Ni1 N1 C1 -74.4(4)
N3 Ni1 N1 C1 76.5(5)
N2 Ni1 N1 C14 153.2(5)
N5 Ni1 N1 C14 -27.5(5)
N6 Ni1 N1 C14 56.6(5)
N3 Ni1 N1 C14 -152.5(4)
N2 Ni1 N1 C13 -89.5(4)
N5 Ni1 N1 C13 89.8(4)
N6 Ni1 N1 C13 173.9(4)
N3 Ni1 N1 C13 -35.2(6)
N6 Ni1 N2 C7 -78.8(5)
N1 Ni1 N2 C7 -179.1(5)
N3 Ni1 N2 C7 31.6(4)
N6 Ni1 N2 C6 80.2(5)
N1 Ni1 N2 C6 -20.0(5)
N3 Ni1 N2 C6 -169.4(5)
N2 Ni1 N3 C12 -26.7(4)
N5 Ni1 N3 C12 155.1(4)
N6 Ni1 N3 C12 68.2(4)
N1 Ni1 N3 C12 -81.0(5)
N2 Ni1 N3 C16 -153.5(5)
N5 Ni1 N3 C16 28.2(5)
N6 Ni1 N3 C16 -58.6(5)
N1 Ni1 N3 C16 152.2(4)
N2 Ni1 N3 C15 87.6(4)
N5 Ni1 N3 C15 -90.7(4)
N6 Ni1 N3 C15 -177.5(4)
N1 Ni1 N3 C15 33.3(5)
N6 Ni1 N5 C23 -23.3(4)
N1 Ni1 N5 C23 77.3(4)
N3 Ni1 N5 C23 -133.8(4)
N6 Ni1 N5 C22 133.0(6)
N1 Ni1 N5 C22 -126.3(5)
N3 Ni1 N5 C22 22.5(6)
N2 Ni1 N6 C28 -150.5(4)
N5 Ni1 N6 C28 27.6(4)
N1 Ni1 N6 C28 -70.3(4)
N3 Ni1 N6 C28 128.5(4)
N2 Ni1 N6 C32 -26.3(5)
N5 Ni1 N6 C32 151.7(5)
N1 Ni1 N6 C32 53.9(5)
N3 Ni1 N6 C32 -107.4(5)
N2 Ni1 N6 C31 94.8(4)
N5 Ni1 N6 C31 -87.2(4)
N1 Ni1 N6 C31 175.0(4)
N3 Ni1 N6 C31 13.7(5)
C14 N1 C1 C2 29.3(8)
C13 N1 C1 C2 -91.9(7)
Ni1 N1 C1 C2 161.8(5)
C14 N1 C1 C6 -155.0(6)
C13 N1 C1 C6 83.8(7)
Ni1 N1 C1 C6 -22.4(6)
C6 C1 C2 C3 -2.5(10)
N1 C1 C2 C3 173.0(6)
C1 C2 C3 C4 -3.8(10)
C2 C3 C4 C5 4.7(11)
C3 C4 C5 C6 0.8(11)
C7 N2 C6 C5 -15.2(11)
Ni1 N2 C6 C5 -171.6(5)
C7 N2 C6 C1 169.7(6)
Ni1 N2 C6 C1 13.3(7)
C4 C5 C6 N2 178.1(7)
C4 C5 C6 C1 -6.9(10)
C2 C1 C6 N2 -176.5(6)
N1 C1 C6 N2 7.6(8)
C2 C1 C6 C5 7.8(9)
N1 C1 C6 C5 -168.1(5)
C6 N2 C7 C8 -9.3(11)
Ni1 N2 C7 C8 147.8(6)
C6 N2 C7 C12 173.4(6)
Ni1 N2 C7 C12 -29.5(7)
N2 C7 C8 C9 177.9(7)
C12 C7 C8 C9 -4.9(10)
C7 C8 C9 C10 0.2(11)
C8 C9 C10 C11 2.9(11)
C9 C10 C11 C12 -1.1(10)
C10 C11 C12 C7 -3.8(10)
C10 C11 C12 N3 176.9(6)
N2 C7 C12 C11 -175.6(6)
C8 C7 C12 C11 6.7(9)
N2 C7 C12 N3 3.6(8)
C8 C7 C12 N3 -174.0(6)
C16 N3 C12 C11 -29.4(8)
C15 N3 C12 C11 90.9(7)
Ni1 N3 C12 C11 -160.8(5)
C16 N3 C12 C7 151.3(6)
C15 N3 C12 C7 -88.4(7)
Ni1 N3 C12 C7 19.9(6)
C30 N4 C17 C18 -107.7(7)
C29 N4 C17 C18 16.8(9)
C30 N4 C17 C22 70.2(7)
C29 N4 C17 C22 -165.4(6)
C22 C17 C18 C19 -3.2(10)
N4 C17 C18 C19 174.6(6)
C17 C18 C19 C20 -1.9(11)
C18 C19 C20 C21 4.0(10)
C19 C20 C21 C22 -1.0(10)
C20 C21 C22 N5 172.0(6)
C20 C21 C22 C17 -4.0(10)
C23 N5 C22 C21 44.4(8)
Ni1 N5 C22 C21 -110.7(6)
C23 N5 C22 C17 -139.9(6)
Ni1 N5 C22 C17 64.9(8)
C18 C17 C22 C21 5.9(9)
N4 C17 C22 C21 -172.0(6)
C18 C17 C22 N5 -169.9(6)
N4 C17 C22 N5 12.2(9)
C22 N5 C23 C24 40.2(9)
Ni1 N5 C23 C24 -159.7(5)
C22 N5 C23 C28 -146.4(6)
Ni1 N5 C23 C28 13.7(7)
N5 C23 C24 C25 172.8(7)
C28 C23 C24 C25 -0.7(10)
C23 C24 C25 C26 -0.9(11)
C24 C25 C26 C27 1.3(11)
C25 C26 C27 C28 0.0(11)
C26 C27 C28 C23 -1.7(10)
C26 C27 C28 N6 174.8(6)
N5 C23 C28 C27 -171.9(6)
C24 C23 C28 C27 2.0(9)
N5 C23 C28 N6 11.3(9)
C24 C23 C28 N6 -174.8(6)
C32 N6 C28 C27 28.8(9)
C31 N6 C28 C27 -91.3(7)
Ni1 N6 C28 C27 154.9(6)
C32 N6 C28 C23 -154.4(6)
C31 N6 C28 C23 85.4(6)
Ni1 N6 C28 C23 -28.3(6)
